data_4348517
loop_
_publ_author_name
'Pariyar, Anand'
'Yaghoobnejad Asl, Hooman'
'Choudhury, Amitava'

_publ_section_title
;
 Tetragonal versus Hexagonal: Structure-Dependent Catalytic Activity of
 Co/Zn Bimetallic Metal-Organic Frameworks.
;
_journal_issue 18
_journal_name_full 'Inorganic chemistry'
_journal_page_first 9250
_journal_page_last 9257
_journal_paper_doi 10.1021/acs.inorgchem.6b01288
_journal_volume 55
_journal_year 2016
_chemical_formula_sum 'C24.67 H30.67 N3.33 O14.67 Zn3'
_chemical_formula_weight 804.63
_space_group_crystal_system hexagonal
_space_group_IT_number 185
_space_group_name_Hall 'P 6c -2'
_space_group_name_H-M_alt 'P 63 c m'
_atom_sites_solution_hydrogens geom
_audit_creation_method SHELXL-2014/7
_cell_angle_alpha 90
_cell_angle_beta 90
_cell_angle_gamma 120
_cell_formula_units_Z 6
_cell_length_a 18.368(10)
_cell_length_b 18.368(10)
_cell_length_c 17.964(10)
_cell_measurement_reflns_used 1008
_cell_measurement_temperature 220(2)
_cell_measurement_theta_max 22.20
_cell_measurement_theta_min 2.49
_cell_volume 5249(5)
_computing_cell_refinement 'Bruker SAINT V7.60A (Bruker, 2008)'
_computing_data_collection 'Bruker SMART V5.631 (Bruker, 2002)'
_computing_data_reduction 'Bruker SAINT V7.60A (Bruker, 2008)'
_computing_molecular_graphics 'SHELXTL (Sheldrick, 2008)'
_computing_publication_material 'SHELXTL (Sheldrick, 2008)'
_computing_structure_refinement 'SHELXL-2014/7 (Sheldrick, 2014)'
_computing_structure_solution 'SHELXS-97 (Sheldrick, 2008)'
_diffrn_ambient_temperature 220(2)
_diffrn_measured_fraction_theta_full 0.999
_diffrn_measured_fraction_theta_max 0.995
_diffrn_measurement_device_type 'Bruker Smart-Apex CCD area detector'
_diffrn_measurement_method '\w scans'
_diffrn_radiation_monochromator graphite
_diffrn_radiation_source 'fine-focus sealed tube'
_diffrn_radiation_type MoK\a
_diffrn_radiation_wavelength 0.71073
_diffrn_reflns_av_R_equivalents 0.0886
_diffrn_reflns_av_unetI/netI 0.0529
_diffrn_reflns_Laue_measured_fraction_full 0.999
_diffrn_reflns_Laue_measured_fraction_max 0.995
_diffrn_reflns_limit_h_max 24
_diffrn_reflns_limit_h_min -24
_diffrn_reflns_limit_k_max 24
_diffrn_reflns_limit_k_min -23
_diffrn_reflns_limit_l_max 23
_diffrn_reflns_limit_l_min -21
_diffrn_reflns_number 31394
_diffrn_reflns_point_group_measured_fraction_full 0.977
_diffrn_reflns_point_group_measured_fraction_max 0.964
_diffrn_reflns_theta_full 25.242
_diffrn_reflns_theta_max 28.397
_diffrn_reflns_theta_min 2.218
_exptl_absorpt_coefficient_mu 2.106
_exptl_absorpt_correction_T_max 0.9591
_exptl_absorpt_correction_T_min 0.2421
_exptl_absorpt_correction_type multi-scan
_exptl_absorpt_process_details '(SADABS; Bruker, 2008)'
_exptl_crystal_colour colorless
_exptl_crystal_density_diffrn 1.527
_exptl_crystal_description needle
_exptl_crystal_F_000 2456
_exptl_crystal_size_max 0.940
_exptl_crystal_size_mid 0.070
_exptl_crystal_size_min 0.020
_refine_diff_density_max 0.763
_refine_diff_density_min -0.487
_refine_diff_density_rms 0.108
_refine_ls_abs_structure_details
;
 Flack x determined using 1214 quotients [(I+)-(I-)]/[(I+)+(I-)]
 (Parsons, Flack and Wagner, Acta Cryst. B69 (2013) 249-259).
;
_refine_ls_abs_structure_Flack 0.012(11)
_refine_ls_extinction_method none
_refine_ls_goodness_of_fit_ref 1.051
_refine_ls_hydrogen_treatment constr
_refine_ls_matrix_type full
_refine_ls_number_parameters 208
_refine_ls_number_reflns 4462
_refine_ls_number_restraints 188
_refine_ls_restrained_S_all 1.039
_refine_ls_R_factor_all 0.0842
_refine_ls_R_factor_gt 0.0532
_refine_ls_shift/su_max 0.090
_refine_ls_shift/su_mean 0.007
_refine_ls_structure_factor_coef Fsqd
_refine_ls_weighting_details 'w=1/[\s^2^(Fo^2^)+(0.0720P)^2^+1.9545P] where P=(Fo^2^+2Fc^2^)/3'
_refine_ls_weighting_scheme calc
_refine_ls_wR_factor_gt 0.1238
_refine_ls_wR_factor_ref 0.1428
_reflns_Friedel_coverage 0.875
_reflns_Friedel_fraction_full 0.953
_reflns_Friedel_fraction_max 0.930
_reflns_number_gt 3274
_reflns_number_total 4462
_reflns_threshold_expression 'I > 2\s(I)'
_cod_data_source_file ic6b01288_si_002.cif
_cod_data_source_block MST-2(Zn)
_cod_original_cell_volume 5249(6)
_cod_database_code 4348517
_shelx_shelxl_version_number 2014/7
_shelx_space_group_comment
;
The symmetry employed for this shelxl refinement is uniquely defined
by the following loop, which should always be used as a source of
symmetry information in preference to the above space-group names.
They are only intended as comments.
;
_shelx_estimated_absorpt_t_min 0.242
_shelx_estimated_absorpt_t_max 0.959

loop_
_space_group_symop_operation_xyz
'x, y, z'
'-y, x-y, z'
'-x+y, -x, z'
'-x, -y, z+1/2'
'y, -x+y, z+1/2'
'x-y, x, z+1/2'
'-y, -x, z+1/2'
'-x+y, y, z+1/2'
'x, x-y, z+1/2'
'y, x, z'
'x-y, -y, z'
'-x, -x+y, z'

loop_
_atom_site_label
_atom_site_type_symbol
_atom_site_fract_x
_atom_site_fract_y
_atom_site_fract_z
_atom_site_U_iso_or_equiv
_atom_site_adp_type
_atom_site_occupancy
_atom_site_site_symmetry_order
_atom_site_calc_flag
_atom_site_refinement_flags_posn
_atom_site_refinement_flags_adp
_atom_site_refinement_flags_occupancy
Zn1 Zn 0.34910(7) 0.34910(7) 0.82824(7) 0.0413(3) Uani 1 2 d S TU P
Zn2 Zn 0.24313(5) 0.34157(5) 0.67044(5) 0.0376(2) Uani 1 1 d . U .
O1 O 0.3435(4) 0.3435(4) 0.7127(4) 0.0380(17) Uani 1 2 d S TU P
O2 O 0.2119(4) 0.2819(4) 0.5755(3) 0.0518(16) Uani 1 1 d . U .
O3 O 0.3176(5) 0.2243(4) 0.8426(4) 0.068(2) Uani 1 1 d . U .
O4 O 0.2713(4) 0.1516(4) 0.7373(3) 0.0515(15) Uani 1 1 d . U .
C1 C 0.2391(6) 0.2391(6) 0.5452(5) 0.037(2) Uani 1 2 d S TU P
C2 C 0.2224(6) 0.2224(6) 0.4642(5) 0.035(2) Uani 1 2 d S TU P
C3 C 0.1777(5) 0.2537(5) 0.4250(4) 0.0377(17) Uani 1 1 d . U .
H3A H 0.1557 0.2830 0.4507 0.045 Uiso 1 1 calc R U .
C4 C 0.1658(5) 0.2417(5) 0.3496(4) 0.0375(17) Uani 1 1 d . U .
C5 C 0.1977(6) 0.1977(6) 0.3111(6) 0.042(3) Uani 1 2 d S TU P
H5A H 0.1896 0.1896 0.2595 0.051 Uiso 1 2 calc R U P
O5 O 0.2365(4) 0.4420(3) 0.6548(3) 0.0522(16) Uani 1 1 d . U .
O6 O 0.3681(5) 0.4860(4) 0.6214(5) 0.072(2) Uani 1 1 d . U .
C6 C 0.2792(5) 0.1574(5) 0.8065(4) 0.0425(19) Uani 1 1 d . U .
C7 C 0.3086(6) 0.4990(6) 0.6330(6) 0.054(2) Uani 1 1 d . U .
C8 C 0.3216(6) 0.5859(5) 0.6244(6) 0.053(2) Uani 1 1 d . U .
C9 C 0.2524(6) 0.5987(6) 0.6245(6) 0.055(2) Uani 1 1 d . U .
H9A H 0.1976 0.5522 0.6247 0.066 Uiso 1 1 calc R U .
O7 O 0.3658(5) 0.3658(5) 0.9426(5) 0.056(2) Uani 1 2 d S TU P
C10 C 0.3175(9) 0.3175(9) 0.9891(8) 0.063(4) Uani 1 2 d S TU P
H10A H 0.2689 0.2689 0.9727 0.075 Uiso 1 2 calc R U P
N1 N 0.3302(9) 0.3302(9) 1.0624(7) 0.083(5) Uani 1 2 d DS TU P
C11 C 0.2666(15) 0.2666(15) 1.1105(12) 0.154(12) Uani 1 2 d DS TU P
H11A H 0.2821 0.2821 1.1621 0.231 Uiso 1 2 calc R U P
H11B H 0.2128 0.2626 1.1007 0.231 Uiso 0.5 1 calc R U P
H11C H 0.2626 0.2128 1.1007 0.231 Uiso 0.5 1 calc R U P
O8 O 0.3894(7) 0.4791(5) 0.8213(4) 0.101(3) Uani 1 1 d . U .
N2 N 0.4660(11) 0.6110(8) 0.8620(8) 0.150(7) Uani 1 1 d D U .
C12 C 0.4063(12) 0.4063(12) 1.0897(16) 0.123(8) Uiso 1 2 d DS U P
H12A H 0.4065 0.4065 1.1437 0.185 Uiso 1 2 calc R U P
H12B H 0.4560 0.4062 1.0716 0.185 Uiso 0.5 1 calc R U P
H12C H 0.4062 0.4560 1.0716 0.185 Uiso 0.5 1 calc R U P
C13 C 0.4218(10) 0.5312(12) 0.8655(11) 0.115(5) Uiso 1 1 d . U .
H13A H 0.4138 0.5104 0.9144 0.138 Uiso 1 1 calc R U .
C15 C 0.5169(17) 0.6557(18) 0.8016(16) 0.224(13) Uiso 1 1 d D U .
H15A H 0.5443 0.7155 0.8118 0.336 Uiso 1 1 calc R U .
H15B H 0.5591 0.6395 0.7938 0.336 Uiso 1 1 calc R U .
H15C H 0.4826 0.6431 0.7572 0.336 Uiso 1 1 calc R U .
C14 C 0.4957(19) 0.6641(18) 0.9295(16) 0.243(15) Uiso 1 1 d D U .
H14A H 0.5282 0.7227 0.9152 0.364 Uiso 1 1 calc R U .
H14B H 0.4477 0.6553 0.9590 0.364 Uiso 1 1 calc R U .
H14C H 0.5307 0.6490 0.9587 0.364 Uiso 1 1 calc R U .
N3 N 0.0000 0.0000 0.142(8) 0.50(6) Uiso 1 6 d DS U P
C17 C 0.0000 0.0000 0.223(8) 0.47(7) Uiso 1 6 d DS U P
C16 C -0.073(3) -0.073(3) 0.112(8) 0.48(8) Uiso 0.3333 2 d DS U P
O9 O 0.0000 0.0000 0.442(7) 0.52(6) Uiso 1 6 d S . P
O10 O 0.082(7) 0.082(7) 1.056(8) 0.34(7) Uiso 0.3333 2 d S . P

loop_
_atom_site_aniso_label
_atom_site_aniso_U_11
_atom_site_aniso_U_22
_atom_site_aniso_U_33
_atom_site_aniso_U_23
_atom_site_aniso_U_13
_atom_site_aniso_U_12
Zn1 0.0421(5) 0.0421(5) 0.0217(6) -0.0008(5) -0.0008(5) 0.0077(5)
Zn2 0.0507(5) 0.0465(5) 0.0202(4) -0.0001(5) 0.0044(5) 0.0278(4)
O1 0.040(3) 0.040(3) 0.021(4) 0.006(2) 0.006(2) 0.011(3)
O2 0.072(4) 0.082(5) 0.024(3) -0.013(3) -0.006(3) 0.056(4)
O3 0.109(6) 0.047(3) 0.024(3) 0.002(3) -0.011(3) 0.022(4)
O4 0.066(4) 0.051(3) 0.020(3) 0.008(2) -0.003(3) 0.016(3)
C1 0.043(4) 0.043(4) 0.018(5) 0.000(4) 0.000(4) 0.016(5)
C2 0.048(4) 0.048(4) 0.015(4) 0.002(4) 0.002(4) 0.028(5)
C3 0.052(4) 0.047(4) 0.018(3) 0.003(3) 0.001(3) 0.027(4)
C4 0.048(4) 0.047(4) 0.019(3) 0.002(3) -0.002(3) 0.024(4)
C5 0.050(5) 0.050(5) 0.023(5) -0.002(4) -0.002(4) 0.022(5)
O5 0.052(3) 0.046(3) 0.056(5) 0.002(3) 0.005(3) 0.023(3)
O6 0.071(5) 0.057(4) 0.102(6) 0.020(4) 0.025(4) 0.042(4)
C6 0.052(5) 0.049(4) 0.023(4) 0.004(3) -0.003(3) 0.022(4)
C7 0.054(5) 0.046(5) 0.061(6) 0.000(4) 0.001(5) 0.024(4)
C8 0.050(5) 0.041(4) 0.071(7) 0.001(4) -0.003(4) 0.024(4)
C9 0.037(5) 0.046(5) 0.075(7) -0.006(5) -0.002(4) 0.015(4)
O7 0.063(4) 0.063(4) 0.025(4) -0.004(3) -0.004(3) 0.019(5)
C10 0.077(7) 0.077(7) 0.033(6) 0.010(5) 0.010(5) 0.038(8)
N1 0.127(10) 0.127(10) 0.037(6) 0.019(6) 0.019(6) 0.094(10)
C11 0.22(2) 0.22(2) 0.079(15) 0.090(16) 0.090(16) 0.16(2)
O8 0.176(9) 0.061(4) 0.036(4) -0.018(4) -0.026(5) 0.037(5)
N2 0.196(15) 0.057(7) 0.094(10) -0.015(6) 0.011(9) -0.013(8)

loop_
_atom_type_symbol
_atom_type_description
_atom_type_scat_dispersion_real
_atom_type_scat_dispersion_imag
_atom_type_scat_source
C C 0.0033 0.0016 'International Tables Vol C Tables 4.2.6.8 and 6.1.1.4'
H H 0.0000 0.0000 'International Tables Vol C Tables 4.2.6.8 and 6.1.1.4'
N N 0.0061 0.0033 'International Tables Vol C Tables 4.2.6.8 and 6.1.1.4'
O O 0.0106 0.0060 'International Tables Vol C Tables 4.2.6.8 and 6.1.1.4'
Zn Zn 0.2839 1.4301 'International Tables Vol C Tables 4.2.6.8 and 6.1.1.4'

loop_
_geom_angle_atom_site_label_1
_geom_angle_atom_site_label_2
_geom_angle_atom_site_label_3
_geom_angle
_geom_angle_site_symmetry_1
_geom_angle_site_symmetry_3
O1 Zn1 O7 174.4(4) . .
O1 Zn1 O3 95.1(2) . 10
O7 Zn1 O3 88.8(3) . 10
O1 Zn1 O3 95.2(2) . .
O7 Zn1 O3 88.8(3) . .
O3 Zn1 O3 91.0(5) 10 .
O1 Zn1 O8 88.7(3) . .
O7 Zn1 O8 87.1(3) . .
O3 Zn1 O8 92.1(4) 10 .
O3 Zn1 O8 174.8(3) . .
O1 Zn1 O8 88.7(3) . 10
O7 Zn1 O8 87.1(3) . 10
O3 Zn1 O8 174.8(3) 10 10
O3 Zn1 O8 92.1(4) . 10
O8 Zn1 O8 84.6(7) . 10
O5 Zn2 O4 106.1(3) . 10
O5 Zn2 O2 105.6(3) . .
O4 Zn2 O2 104.7(3) 10 .
O5 Zn2 O1 122.9(3) . .
O4 Zn2 O1 105.3(3) 10 .
O2 Zn2 O1 110.8(3) . .
O5 Zn2 Zn2 151.99(18) . 10
O4 Zn2 Zn2 100.1(2) 10 10
O2 Zn2 Zn2 76.62(16) . 10
O1 Zn2 Zn2 37.66(18) . 10
Zn2 O1 Zn2 104.7(4) 10 .
Zn2 O1 Zn1 114.0(2) 10 .
Zn2 O1 Zn1 114.0(2) . .
C1 O2 Zn2 129.6(6) . .
C6 O3 Zn1 136.7(6) . .
C6 O4 Zn2 122.9(6) . 10
O2 C1 O2 126.4(10) . 10
O2 C1 C2 116.8(5) . .
O2 C1 C2 116.8(5) 10 .
C3 C2 C3 118.8(9) 10 .
C3 C2 C1 120.6(5) 10 .
C3 C2 C1 120.6(5) . .
C4 C3 C2 120.6(8) . .
C4 C3 H3A 119.7 . .
C2 C3 H3A 119.7 . .
C3 C4 C5 120.2(8) . .
C3 C4 C6 120.8(7) . 6_554
C5 C4 C6 119.0(7) . 6_554
C4 C5 C4 119.8(10) . 10
C4 C5 H5A 120.1 . .
C4 C5 H5A 120.1 10 .
C7 O5 Zn2 107.1(6) . .
O4 C6 O3 125.8(8) . .
O4 C6 C4 116.7(7) . 5
O3 C6 C4 117.5(7) . 5
O6 C7 O5 123.0(9) . .
O6 C7 C8 119.9(9) . .
O5 C7 C8 117.0(8) . .
C9 C8 C9 119.6(9) 2_665 .
C9 C8 C7 119.8(9) 2_665 .
C9 C8 C7 120.2(8) . .
C8 C9 C8 120.4(9) 3_565 .
C8 C9 H9A 119.8 3_565 .
C8 C9 H9A 119.8 . .
C10 O7 Zn1 124.8(10) . .
O7 C10 N1 123.2(16) . .
O7 C10 H10A 118.4 . .
N1 C10 H10A 118.4 . .
C10 N1 C11 116.4(18) . .
C10 N1 C12 119.4(17) . .
C11 N1 C12 124.2(19) . .
N1 C11 H11A 109.5 . .
N1 C11 H11B 109.5 . .
H11A C11 H11B 109.5 . .
N1 C11 H11C 109.5 . .
H11A C11 H11C 109.5 . .
H11B C11 H11C 109.5 . .
C13 O8 Zn1 129.7(11) . .
C13 N2 C15 125(2) . .
C13 N2 C14 122.0(19) . .
C15 N2 C14 109.3(19) . .
N1 C12 H12A 109.5 . .
N1 C12 H12B 109.5 . .
H12A C12 H12B 109.5 . .
N1 C12 H12C 109.5 . .
H12A C12 H12C 109.5 . .
H12B C12 H12C 109.5 . .
O8 C13 N2 133.5(19) . .
O8 C13 H13A 113.3 . .
N2 C13 H13A 113.3 . .
N2 C15 H15A 109.4 . .
N2 C15 H15B 109.5 . .
H15A C15 H15B 109.5 . .
N2 C15 H15C 109.5 . .
H15A C15 H15C 109.5 . .
H15B C15 H15C 109.5 . .
N2 C14 H14A 109.5 . .
N2 C14 H14B 109.5 . .
H14A C14 H14B 109.5 . .
N2 C14 H14C 109.5 . .
H14A C14 H14C 109.5 . .
H14B C14 H14C 109.5 . .
C17 N3 C16 112(3) . .
C17 N3 C16 112(3) . 3
C16 N3 C16 107(3) . 3
C17 N3 C16 112(3) . 2
C16 N3 C16 107(3) . 2
C16 N3 C16 107(3) 3 2
N3 C16 O10 84(4) . 3_554
N3 C16 O10 84(4) . 2_554
O10 C16 O10 97(10) 3_554 2_554
C16 O10 C16 83(6) 3_556 2_556

loop_
_geom_bond_atom_site_label_1
_geom_bond_atom_site_label_2
_geom_bond_distance
_geom_bond_site_symmetry_2
Zn1 O1 2.078(8) .
Zn1 O7 2.077(8) .
Zn1 O3 2.081(7) 10
Zn1 O3 2.081(7) .
Zn1 O8 2.122(8) .
Zn1 O8 2.122(8) 10
Zn2 O5 1.929(6) .
Zn2 O4 1.940(5) 10
Zn2 O2 1.951(6) .
Zn2 O1 1.978(5) .
Zn2 Zn2 3.132(2) 10
O1 Zn2 1.978(5) 10
O2 C1 1.248(7) .
O3 C6 1.250(10) .
O4 C6 1.250(9) .
O4 Zn2 1.940(5) 10
C1 O2 1.248(7) 10
C1 C2 1.488(14) .
C2 C3 1.403(9) 10
C2 C3 1.403(9) .
C3 C4 1.373(10) .
C3 H3A 0.9400 .
C4 C5 1.395(9) .
C4 C6 1.512(11) 6_554
C5 C4 1.395(9) 10
C5 H5A 0.9400 .
O5 C7 1.272(11) .
O6 C7 1.248(12) .
C6 C4 1.512(11) 5
C7 C8 1.499(13) .
C8 C9 1.369(13) 2_665
C8 C9 1.403(12) .
C9 C8 1.369(12) 3_565
C9 H9A 0.9400 .
O7 C10 1.219(16) .
C10 N1 1.34(2) .
C10 H10A 0.9400 .
N1 C11 1.451(19) .
N1 C12 1.48(2) .
C11 H11A 0.9700 .
C11 H11B 0.9700 .
C11 H11C 0.9700 .
O8 C13 1.154(19) .
N2 C13 1.27(2) .
N2 C15 1.40(2) .
N2 C14 1.48(2) .
C12 H12A 0.9700 .
C12 H12B 0.9700 .
C12 H12C 0.9700 .
C13 H13A 0.9400 .
C15 H15A 0.9700 .
C15 H15B 0.9700 .
C15 H15C 0.9700 .
C14 H14A 0.9700 .
C14 H14B 0.9700 .
C14 H14C 0.9700 .
N3 C17 1.45(3) .
N3 C16 1.45(3) .
N3 C16 1.45(3) 3
N3 C16 1.45(3) 2
C16 O10 1.75(11) 3_554
C16 O10 1.75(11) 2_554
O10 C16 1.75(11) 3_556
O10 C16 1.75(11) 2_556
